data_1548017
loop_
_publ_author_name
'You-Gui Huang'
'Yoshihito Shiota'
'Ming-Yan Wu'
'Sheng-Qun Su'
'Zi-Shuo Yao'
'Soonchul Kang'
'Shinji Kanegawa'
'Guo-Ling Li'
'Shu-Qi Wu'
'Takashi Kamachi'
'Kazunari Yoshizawa'
'Katsuhiko Ariga'
'Mao-Chun Hong'
'Osamu Sato'

_publ_section_title
;
 Superior thermoelasticity and shape-memory nanopores in a porous
 supramolecular organic framework
;
_journal_name_full 'Nature Communications'
_journal_page_first 11564
_journal_paper_doi 10.1038/ncomms11564
_journal_volume 7
_journal_year 2016
_chemical_formula_moiety 'C20 H17 N2 O4'
_chemical_formula_sum 'C20 H17 N2 O4'
_chemical_formula_weight 349.35
_space_group_crystal_system orthorhombic
_space_group_IT_number 68
_space_group_name_H-M_alt 'C c c a'
_symmetry_space_group_name_Hall '-C 2a 2ac'
_symmetry_space_group_name_H-M 'C c c a :2'
_atom_sites_solution_hydrogens mixed
_cell_angle_alpha 90
_cell_angle_beta 90
_cell_angle_gamma 90
_cell_formula_units_Z 16
_cell_length_a 23.966(8)
_cell_length_b 26.500(8)
_cell_length_c 12.776(4)
_cell_measurement_reflns_used 10825
_cell_measurement_temperature 393(2)
_cell_measurement_theta_max 30.9201
_cell_measurement_theta_min 2.2916
_cell_volume 8114(4)
_computing_cell_refinement CrystalClear
_computing_data_collection CrystalClear
_computing_data_reduction 'SHELXL-2014/7 (Sheldrick, 2014)'
_computing_molecular_graphics 'SHELXL-2014/7 (Sheldrick, 2014)'
_computing_publication_material 'SHELXL-2014/7 (Sheldrick, 2014)'
_computing_structure_refinement 'SHELXL-2014/7 (Sheldrick, 2014)'
_computing_structure_solution 'SHELXL-2014/7 (Sheldrick, 2014)'
_diffrn_ambient_temperature 393(2)
_diffrn_measured_fraction_theta_full 0.983
_diffrn_measured_fraction_theta_max 0.983
_diffrn_measurement_device_type 'Rigaku CCD'
_diffrn_measurement_method \w
_diffrn_radiation_type CuK\a
_diffrn_radiation_wavelength 1.54178
_diffrn_reflns_av_R_equivalents 0.0697
_diffrn_reflns_av_unetI/netI 0.0278
_diffrn_reflns_Laue_measured_fraction_full 0.983
_diffrn_reflns_Laue_measured_fraction_max 0.983
_diffrn_reflns_limit_h_max 28
_diffrn_reflns_limit_h_min -26
_diffrn_reflns_limit_k_max 31
_diffrn_reflns_limit_k_min -31
_diffrn_reflns_limit_l_max 15
_diffrn_reflns_limit_l_min -13
_diffrn_reflns_number 31626
_diffrn_reflns_point_group_measured_fraction_full 0.983
_diffrn_reflns_point_group_measured_fraction_max 0.983
_diffrn_reflns_theta_full 67.679
_diffrn_reflns_theta_max 68.244
_diffrn_reflns_theta_min 6.682
_exptl_absorpt_coefficient_mu 0.665
_exptl_absorpt_correction_T_max 1.0000
_exptl_absorpt_correction_T_min 0.8804
_exptl_absorpt_correction_type multi-scan
_exptl_crystal_colour Colorless
_exptl_crystal_density_diffrn 1.144
_exptl_crystal_description Needle
_exptl_crystal_F_000 2928
_exptl_crystal_size_max 0.14
_exptl_crystal_size_mid 0.09
_exptl_crystal_size_min 0.09
_platon_squeeze_details
;
The following poor diffraction spots were omitted in the refinement.
OMIT              3   1   1
OMIT              8   8   0
OMIT               1   1   1
OMIT               2   4   0
OMIT               1   3   1
OMIT             2   2   2
OMIT              2   0   2
OMIT              2   4   3
OMIT               2   2   1
OMIT             4   0   0
OMIT            10   6   0
OMIT             0   8   0
OMIT             10   4   0
OMIT              2   2   0
OMIT             1  11   1
OMIT            0   0   4
OMIT             4   8   0
OMIT            8   4   0
OMIT            0   6   2
OMIT            4   8   1
OMIT            4  12   0
OMIT           8   2   2
OMIT             2   8   0
OMIT            5   5   1
OMIT            1   9   1
OMIT              7   7   3
OMIT            6   4   1
OMIT              0   2   2
OMIT             6   8   0
OMIT             1   3   6
OMIT           4  10   2
OMIT            4   6   2
OMIT            2   8   2
OMIT            1   9   2
OMIT            5   3   5
OMIT           3   9   1
OMIT          10   2   0
OMIT             3   3   1
OMIT          2  10   0
OMIT           2   8   5
OMIT           0   0   2
OMIT          1   3   5
OMIT          1   1   3
OMIT          8   8   1
OMIT           8   6   0
OMIT         2   2   4
OMIT            3   1   3
OMIT          7   7   1
OMIT         1   5   2
OMIT         10   0   2
OMIT        3   7   2
OMIT       5   3   3
OMIT  2   8   1
OMIT  3   7   1
OMIT 4  12   1
OMIT 1   7   4
OMIT 4   6   1
The following constraints were performed in the refinement.
DFIX 1.25 0.02 C8A O4B C8A O3B
DFIX 1.25 0.02 C8B O4A C8B O3A
DFIX 2.22 0.02 O3A O4A O3B O4B
DFIX 1.50 0.02 C1 C8B
DFIX 1.55 0.02 C1 C8B
DFIX 1.55 0.02 C1 C8A
DFIX 1.42 0.02 C14A C14B
C8A, C8B, O4B, O3A, O3B, C14A and C14B were refined isotropically.
Because the disorder, desolvation process, and thermal cycling, the structure refine with poor R value.
;
_refine_diff_density_max 0.208
_refine_diff_density_min -0.197
_refine_diff_density_rms 0.037
_refine_ls_extinction_coef .
_refine_ls_extinction_method none
_refine_ls_goodness_of_fit_ref 1.278
_refine_ls_hydrogen_treatment constr
_refine_ls_matrix_type full
_refine_ls_number_parameters 236
_refine_ls_number_reflns 3667
_refine_ls_number_restraints 10
_refine_ls_restrained_S_all 1.277
_refine_ls_R_factor_all 0.2650
_refine_ls_R_factor_gt 0.2317
_refine_ls_shift/su_max 0.000
_refine_ls_shift/su_mean 0.000
_refine_ls_structure_factor_coef Fsqd
_refine_ls_weighting_details 'w=1/[\s^2^(Fo^2^)+(0.1128P)^2^+17.4840P] where P=(Fo^2^+2Fc^2^)/3'
_refine_ls_weighting_scheme calc
_refine_ls_wR_factor_gt 0.4529
_refine_ls_wR_factor_ref 0.4740
_reflns_Friedel_coverage 0.000
_reflns_Friedel_fraction_full .
_reflns_Friedel_fraction_max .
_reflns_number_gt 2708
_reflns_number_total 3667
_reflns_threshold_expression 'I > 2\s(I)'
_cod_data_source_file ncomms11564-s12.cif
_cod_data_source_block 11
_cod_depositor_comments
;
The following automatic conversions were performed:

'_exptl_absorpt_correction_type' value 'Multi-scan' changed to
'multi-scan' according to the built-in table from CIF Core dictionary
named 'cif_core.dic' version 2.4.1 from 2010-06-29.

Automatic conversion script
Id: cif_fix_values 5376 2017-05-30 11:51:03Z andrius 
;
_cod_database_code 1548017
_shelx_space_group_comment
;
The symmetry employed for this shelxl refinement is uniquely defined
by the following loop, which should always be used as a source of
symmetry information in preference to the above space-group names.
They are only intended as comments.
;

loop_
_space_group_symop_operation_xyz
'x, y, z'
'-x, -y+1/2, z'
'x, -y+1/2, -z+1/2'
'-x, y, -z+1/2'
'x+1/2, y+1/2, z'
'-x+1/2, -y+1, z'
'x+1/2, -y+1, -z+1/2'
'-x+1/2, y+1/2, -z+1/2'
'-x, -y, -z'
'x, y-1/2, -z'
'-x, y-1/2, z-1/2'
'x, -y, z-1/2'
'-x+1/2, -y+1/2, -z'
'x+1/2, y, -z'
'-x+1/2, y, z-1/2'
'x+1/2, -y+1/2, z-1/2'

loop_
_atom_site_label
_atom_site_type_symbol
_atom_site_fract_x
_atom_site_fract_y
_atom_site_fract_z
_atom_site_U_iso_or_equiv
_atom_site_adp_type
_atom_site_occupancy
_atom_site_site_symmetry_order
_atom_site_calc_flag
_atom_site_refinement_flags_posn
_atom_site_refinement_flags_adp
_atom_site_refinement_flags_occupancy
_atom_site_disorder_assembly
_atom_site_disorder_group
O1 O 0.1364(4) 0.4459(3) 1.2467(6) 0.190(3) Uani 1 1 d . . . . .
N1 N 0.0716(5) 0.4317(5) 1.4126(7) 0.181(4) Uani 1 1 d . . . . .
H1 H 0.1117 0.4380 1.2962 0.217 Uiso 1 1 d R U . . .
C1 C 0.1849(5) 0.4103(4) 0.8982(7) 0.143(3) Uani 1 1 d D . . . .
O2 O 0.1014(4) 0.3783(4) 1.1751(6) 0.200(3) Uani 1 1 d . . . . .
N2 N 0.1755(6) 0.3180(7) 0.5840(9) 0.202(5) Uani 1 1 d . . . . .
H2A H 0.1626 0.3629 0.7131 0.242 Uiso 1 1 d R U . . .
C2 C 0.2215(4) 0.4497(3) 0.8998(5) 0.121(3) Uani 1 1 d . . . . .
H2 H 0.2419 0.4577 0.8383 0.145 Uiso 1 1 calc R U . . .
O3A O 0.1597(7) 0.3420(6) 0.7957(12) 0.169(6) Uiso 0.5 1 d D . P . .
O3B O 0.1291(8) 0.3452(7) 0.8158(14) 0.199(7) Uiso 0.5 1 d D . P . .
C3 C 0.2297(3) 0.4787(2) 0.9906(4) 0.106(2) Uani 1 1 d . . . . .
O4A O 0.2035(9) 0.4031(6) 0.7117(10) 0.201(9) Uani 0.5 1 d D . P . .
O4B O 0.2036(9) 0.3809(9) 0.741(2) 0.196(9) Uiso 0.5 1 d D . P . .
C4 C 0.1979(3) 0.4637(3) 1.0780(4) 0.115(2) Uani 1 1 d . . . . .
H4 H 0.2020 0.4823 1.1412 0.138 Uiso 1 1 calc R U . . .
C5 C 0.1626(3) 0.4251(3) 1.0771(6) 0.113(3) Uani 1 1 d . . . . .
C6 C 0.1558(5) 0.3981(3) 0.9839(8) 0.157(4) Uani 1 1 d . . . . .
H6 H 0.1302 0.3708 0.9814 0.188 Uiso 1 1 calc R U . . .
C7 C 0.1299(6) 0.4148(5) 1.1680(12) 0.182(5) Uani 1 1 d . . . . .
C8A C 0.1640(11) 0.3788(10) 0.8023(17) 0.180(12) Uiso 0.5 1 d D . P . .
C8B C 0.1849(19) 0.3829(10) 0.7923(14) 0.197(12) Uiso 0.5 1 d D . P . .
C9 C 0.1629(9) 0.2724(8) 0.5709(10) 0.248(8) Uani 1 1 d . . . . .
H9 H 0.1521 0.2532 0.6304 0.298 Uiso 1 1 calc R U . . .
C10 C 0.1640(9) 0.2488(6) 0.4747(9) 0.276(10) Uani 1 1 d . . . . .
H10 H 0.1553 0.2139 0.4692 0.331 Uiso 1 1 calc R U . . .
C11 C 0.1769(6) 0.2745(6) 0.3915(9) 0.202(5) Uani 1 1 d . . . . .
C12 C 0.1890(6) 0.3228(6) 0.4012(8) 0.217(6) Uani 1 1 d . . . . .
H12 H 0.1982 0.3428 0.3420 0.260 Uiso 1 1 calc R U . . .
C13 C 0.1879(7) 0.3435(6) 0.5020(13) 0.220(6) Uani 1 1 d . . . . .
H13 H 0.1967 0.3783 0.5099 0.263 Uiso 1 1 calc R U . . .
C14A C 0.1502(13) 0.253(3) 0.229(4) 0.256(13) Uiso 0.5 1 d D . P . .
C15 C 0.0887(8) 0.4562(7) 1.4862(11) 0.257(9) Uani 1 1 d . . . . .
H15 H 0.1208 0.4764 1.4743 0.308 Uiso 1 1 calc R U . . .
C16 C 0.0659(8) 0.4576(7) 1.5856(11) 0.257(8) Uani 1 1 d . . . . .
H16 H 0.0822 0.4780 1.6385 0.309 Uiso 1 1 calc R U . . .
C17 C 0.0215(7) 0.4303(7) 1.6059(8) 0.210(6) Uani 1 1 d . . . . .
C18 C 0.0044(6) 0.4027(8) 1.5295(11) 0.254(8) Uani 1 1 d . . . . .
H18 H -0.0267 0.3811 1.5406 0.305 Uiso 1 1 calc R U . . .
C19 C 0.0295(7) 0.4033(7) 1.4316(10) 0.229(7) Uani 1 1 d . . . . .
H19 H 0.0153 0.3822 1.3777 0.275 Uiso 1 1 calc R U . . .
C20 C -0.0110(9) 0.4325(10) 1.7125(9) 0.318(13) Uani 1 1 d . . . . .
H20A H -0.0344 0.4633 1.7107 0.382 Uiso 1 1 calc R U . . .
H20B H -0.0369 0.4034 1.7134 0.382 Uiso 1 1 calc R U . . .
C14B C 0.1979(10) 0.2375(9) 0.2868(17) 0.174(8) Uiso 0.5 1 d D . P . .

loop_
_atom_site_aniso_label
_atom_site_aniso_U_11
_atom_site_aniso_U_22
_atom_site_aniso_U_33
_atom_site_aniso_U_23
_atom_site_aniso_U_13
_atom_site_aniso_U_12
O1 0.249(9) 0.186(7) 0.136(5) 0.001(5) 0.063(5) -0.051(6)
N1 0.195(9) 0.239(10) 0.109(6) -0.014(6) 0.033(6) -0.025(8)
C1 0.201(9) 0.140(7) 0.088(5) -0.038(5) -0.024(6) -0.005(7)
O2 0.235(8) 0.206(8) 0.159(6) 0.025(5) 0.008(5) -0.051(7)
N2 0.280(12) 0.223(12) 0.102(6) -0.045(8) -0.024(7) 0.026(10)
C2 0.169(7) 0.129(6) 0.065(4) -0.011(4) -0.014(4) 0.012(5)
C3 0.151(6) 0.106(5) 0.060(3) -0.005(3) -0.019(3) 0.006(4)
O4A 0.35(2) 0.171(14) 0.084(7) -0.066(9) 0.006(9) -0.108(14)
C4 0.157(6) 0.141(6) 0.046(3) 0.019(3) 0.011(3) 0.014(5)
C5 0.100(4) 0.112(5) 0.128(6) 0.055(4) 0.029(4) -0.062(4)
C6 0.226(11) 0.127(7) 0.116(6) -0.034(6) -0.048(7) -0.008(7)
C7 0.197(11) 0.111(8) 0.239(15) 0.033(8) -0.029(10) -0.043(7)
C9 0.39(2) 0.239(17) 0.113(9) -0.011(10) 0.003(11) 0.008(18)
C10 0.54(3) 0.198(11) 0.093(7) -0.018(8) 0.027(11) -0.060(16)
C11 0.313(16) 0.189(11) 0.105(7) -0.064(8) 0.000(8) -0.037(11)
C12 0.343(19) 0.196(12) 0.112(7) -0.030(8) 0.007(8) -0.060(12)
C13 0.314(18) 0.189(12) 0.156(11) -0.047(10) -0.018(11) -0.051(12)
C15 0.305(18) 0.324(19) 0.141(9) -0.061(11) 0.089(11) -0.156(16)
C16 0.305(19) 0.322(19) 0.146(10) -0.064(10) 0.085(11) -0.131(16)
C17 0.234(13) 0.310(17) 0.086(6) -0.018(8) 0.049(7) -0.066(12)
C18 0.231(14) 0.39(2) 0.138(10) -0.031(12) 0.050(10) -0.104(15)
C19 0.228(14) 0.33(2) 0.133(10) -0.037(10) 0.025(10) -0.071(14)
C20 0.27(2) 0.54(4) 0.137(13) -0.040(13) 0.029(15) -0.08(2)

loop_
_atom_type_symbol
_atom_type_description
_atom_type_scat_dispersion_real
_atom_type_scat_dispersion_imag
_atom_type_scat_source
C C 0.0181 0.0091 'International Tables Vol C Tables 4.2.6.8 and 6.1.1.4'
H H 0.0000 0.0000 'International Tables Vol C Tables 4.2.6.8 and 6.1.1.4'
N N 0.0311 0.0180 'International Tables Vol C Tables 4.2.6.8 and 6.1.1.4'
O O 0.0492 0.0322 'International Tables Vol C Tables 4.2.6.8 and 6.1.1.4'

loop_
_geom_angle_atom_site_label_1
_geom_angle_atom_site_label_2
_geom_angle_atom_site_label_3
_geom_angle
_geom_angle_site_symmetry_1
_geom_angle_site_symmetry_3
C7 O1 H1 108.5 . .
C15 N1 C19 115.7(11) . .
C6 C1 C2 120.5(7) . .
C6 C1 C8B 127.4(13) . .
C2 C1 C8B 112.1(12) . .
C6 C1 C8A 110.2(12) . .
C2 C1 C8A 128.8(12) . .
C8B C1 C8A 19.6(17) . .
C9 N2 C13 117.0(13) . .
C1 C2 C3 121.5(7) . .
C1 C2 H2 119.3 . .
C3 C2 H2 119.3 . .
O3B O3A C8A 88(2) . .
O3B O3A C8B 112(3) . .
C8A O3A C8B 24(3) . .
O3B O3A O4B 133(2) . .
C8A O3A O4B 48.9(15) . .
C8B O3A O4B 28.2(13) . .
O3B O3A H2A 107.1 . .
C8A O3A H2A 67.1 . .
C8B O3A H2A 62.4 . .
O4B O3A H2A 44.9 . .
O3A O3B C8A 52.8(19) . .
O3A O3B C8B 43(2) . .
C8A O3B C8B 10(2) . .
C2 C3 C4 115.1(7) . .
C2 C3 C3 120.4(5) . 6
C4 C3 C3 124.5(4) . 6
O4B O4A C8B 36(3) . .
O4B O4A C8A 44(2) . .
C8B O4A C8A 15(3) . .
O4B O4A H2A 51.3 . .
C8B O4A H2A 55.3 . .
C8A O4A H2A 46.1 . .
O4A O4B C8B 113(5) . .
O4A O4B C8A 112(4) . .
C8B O4B C8A 17(3) . .
O4A O4B O3A 140(4) . .
C8B O4B O3A 47.7(18) . .
C8A O4B O3A 37.1(13) . .
O4A O4B H2A 100.5 . .
C8B O4B H2A 78.6 . .
C8A O4B H2A 61.3 . .
O3A O4B H2A 47.0 . .
C5 C4 C3 123.7(6) . .
C5 C4 H4 118.1 . .
C3 C4 H4 118.1 . .
C4 C5 C6 118.4(7) . .
C4 C5 C7 119.3(8) . .
C6 C5 C7 122.1(9) . .
C1 C6 C5 120.9(9) . .
C1 C6 H6 119.6 . .
C5 C6 H6 119.6 . .
O2 C7 O1 121.5(14) . .
O2 C7 C5 122.2(13) . .
O1 C7 C5 116.1(10) . .
C8B C8A O3A 106(6) . .
C8B C8A O4B 27(3) . .
O3A C8A O4B 94(2) . .
C8B C8A O3B 146(7) . .
O3A C8A O3B 39.3(14) . .
O4B C8A O3B 130(2) . .
C8B C8A C1 77(2) . .
O3A C8A C1 129(3) . .
O4B C8A C1 103.2(18) . .
O3B C8A C1 119.5(19) . .
C8B C8A O4A 36(5) . .
O3A C8A O4A 113(2) . .
O4B C8A O4A 23.4(16) . .
O3B C8A O4A 141.2(16) . .
C1 C8A O4A 99.2(13) . .
C8B C8A H2A 82.7 . .
O3A C8A H2A 64.7 . .
O4B C8A H2A 56.1 . .
O3B C8A H2A 82.0 . .
C1 C8A H2A 158.2 . .
O4A C8A H2A 59.2 . .
C8A C8B O4B 136(6) . .
C8A C8B O3A 50(4) . .
O4B C8B O3A 104(3) . .
C8A C8B O4A 129(8) . .
O4B C8B O4A 31(3) . .
O3A C8B O4A 125.4(14) . .
C8A C8B C1 83(3) . .
O4B C8B C1 139(4) . .
O3A C8B C1 112.4(15) . .
O4A C8B C1 121.8(15) . .
C8A C8B O3B 24(4) . .
O4B C8B O3B 123(3) . .
O3A C8B O3B 25.3(12) . .
O4A C8B O3B 133(2) . .
C1 C8B O3B 97.0(14) . .
C8A C8B H2A 72.8 . .
O4B C8B H2A 63.2 . .
O3A C8B H2A 56.9 . .
O4A C8B H2A 70.7 . .
C1 C8B H2A 154.8 . .
O3B C8B H2A 63.8 . .
N2 C9 C10 123.4(15) . .
N2 C9 H9 118.3 . .
C10 C9 H9 118.3 . .
C11 C10 C9 119.7(15) . .
C11 C10 H10 120.2 . .
C9 C10 H10 120.2 . .
C10 C11 C12 119.0(11) . .
C10 C11 C14B 113.8(14) . .
C12 C11 C14B 124.0(14) . .
C10 C11 C14A 113.5(18) . 3
C12 C11 C14A 123(2) . 3
C14B C11 C14A 39.0(13) . 3
C11 C12 C13 117.6(12) . .
C11 C12 H12 121.2 . .
C13 C12 H12 121.2 . .
N2 C13 C12 123.3(13) . .
N2 C13 H13 118.3 . .
C12 C13 H13 118.3 . .
C14A C14A C14B 103(4) 3 3
C14A C14A C14B 55(3) 3 .
C14B C14A C14B 51(2) 3 .
C14A C14A C11 135(10) 3 3
C14B C14A C11 67(3) 3 3
C14B C14A C11 92(3) . 3
N1 C15 C16 126.3(13) . .
N1 C15 H15 116.8 . .
C16 C15 H15 116.8 . .
C17 C16 C15 119.1(13) . .
C17 C16 H16 120.4 . .
C15 C16 H16 120.4 . .
C18 C17 C16 115.0(11) . .
C18 C17 C20 121.3(16) . .
C16 C17 C20 123.6(15) . .
C17 C18 C19 122.6(14) . .
C17 C18 H18 118.7 . .
C19 C18 H18 118.7 . .
N1 C19 C18 121.2(13) . .
N1 C19 H19 119.4 . .
C18 C19 H19 119.4 . .
C20 C20 C17 121(3) 4_558 .
C20 C20 H20A 107.0 4_558 .
C17 C20 H20A 107.0 . .
C20 C20 H20B 107.0 4_558 .
C17 C20 H20B 107.0 . .
H20A C20 H20B 106.7 . .
C14B C14B C14A 75(2) 3 3
C14B C14B C14A 53.8(17) 3 .
C14A C14B C14A 22(4) 3 .
C14B C14B C11 108(3) 3 .
C14A C14B C11 74(3) 3 .
C14A C14B C11 90(3) . .

loop_
_geom_bond_atom_site_label_1
_geom_bond_atom_site_label_2
_geom_bond_distance
_geom_bond_site_symmetry_2
O1 C7 1.309(14) .
O1 H1 0.8923 .
N1 C15 1.215(13) .
N1 C19 1.282(15) .
C1 C6 1.339(13) .
C1 C2 1.364(12) .
C1 C8B 1.535(13) .
C1 C8A 1.564(16) .
O2 C7 1.189(11) .
N2 C9 1.258(18) .
N2 C13 1.282(15) .
C2 C3 1.404(8) .
C2 H2 0.9500 .
O3A O3B 0.78(2) .
O3A C8A 0.98(3) .
O3A C8B 1.242(16) .
O3A O4B 1.63(2) .
O3A H2A 1.1932 .
O3B C8A 1.236(17) .
O3B C8B 1.70(3) .
C3 C4 1.410(8) .
C3 C3 1.489(14) 6
O4A O4B 0.70(3) .
O4A C8B 1.242(16) .
O4A C8A 1.63(3) .
O4A H2A 1.4496 .
O4B C8B 0.79(3) .
O4B C8A 1.231(18) .
O4B H2A 1.1499 .
C4 C5 1.329(9) .
C4 H4 0.9500 .
C5 C6 1.398(11) .
C5 C7 1.426(16) .
C6 H6 0.9500 .
C8A C8B 0.53(5) .
C8A H2A 1.2161 .
C8B H2A 1.2626 .
C9 C10 1.380(18) .
C9 H9 0.9500 .
C10 C11 1.300(16) .
C10 H10 0.9500 .
C11 C12 1.318(16) .
C11 C14B 1.73(3) .
C11 C14A 1.82(6) 3
C12 C13 1.400(17) .
C12 H12 0.9500 .
C13 H13 0.9500 .
C14A C14A 0.55(8) 3
C14A C14B 1.19(3) 3
C14A C14B 1.419(19) .
C14A C11 1.82(6) 3
C15 C16 1.382(17) .
C15 H15 0.9500 .
C16 C17 1.313(17) .
C16 H16 0.9500 .
C17 C18 1.286(17) .
C17 C20 1.57(2) .
C18 C19 1.388(17) .
C18 H18 0.9500 .
C19 H19 0.9500 .
C20 C20 1.09(3) 4_558
C20 H20A 0.9900 .
C20 H20B 0.9900 .
C14B C14B 1.15(4) 3
C14B C14A 1.19(3) 3

loop_
_geom_hbond_atom_site_label_D
_geom_hbond_atom_site_label_H
_geom_hbond_atom_site_label_A
_geom_hbond_distance_DH
_geom_hbond_distance_HA
_geom_hbond_distance_DA
_geom_hbond_angle_DHA
_geom_hbond_site_symmetry_A
O1 H1 N1 0.89 1.78 2.656(11) 166.9 .
O3A H2A N2 1.19 2.06 2.804(18) 116.8 .
O4B H2A N2 1.15 2.06 2.69(3) 111.1 .

loop_
_geom_torsion_atom_site_label_1
_geom_torsion_atom_site_label_2
_geom_torsion_atom_site_label_3
_geom_torsion_atom_site_label_4
_geom_torsion
_geom_torsion_site_symmetry_1
_geom_torsion_site_symmetry_2
_geom_torsion_site_symmetry_3
_geom_torsion_site_symmetry_4
C6 C1 C2 C3 -0.2(14) . . . .
C8B C1 C2 C3 -178(2) . . . .
C8A C1 C2 C3 170.6(16) . . . .
C8B O3A O3B C8A 1(3) . . . .
O4B O3A O3B C8A -22(2) . . . .
C8A O3A O3B C8B -1(3) . . . .
O4B O3A O3B C8B -23(3) . . . .
C1 C2 C3 C4 0.5(11) . . . .
C1 C2 C3 C3 179.4(9) . . . 6
C8A O4A O4B C8B -19(4) . . . .
C8B O4A O4B C8A 19(4) . . . .
C8B O4A O4B O3A 50(4) . . . .
C8A O4A O4B O3A 32(3) . . . .
O3B O3A O4B O4A -24(7) . . . .
C8A O3A O4B O4A -54(5) . . . .
C8B O3A O4B O4A -74(6) . . . .
O3B O3A O4B C8B 50(7) . . . .
C8A O3A O4B C8B 21(6) . . . .
O3B O3A O4B C8A 29(3) . . . .
C8B O3A O4B C8A -21(6) . . . .
C2 C3 C4 C5 0.1(10) . . . .
C3 C3 C4 C5 -178.8(8) 6 . . .
C3 C4 C5 C6 -0.9(12) . . . .
C3 C4 C5 C7 -176.3(8) . . . .
C2 C1 C6 C5 -0.7(15) . . . .
C8B C1 C6 C5 176(2) . . . .
C8A C1 C6 C5 -173.0(15) . . . .
C4 C5 C6 C1 1.2(14) . . . .
C7 C5 C6 C1 176.4(10) . . . .
C4 C5 C7 O2 -173.2(10) . . . .
C6 C5 C7 O2 11.6(17) . . . .
C4 C5 C7 O1 1.8(14) . . . .
C6 C5 C7 O1 -173.5(9) . . . .
O3B O3A C8A C8B 177(6) . . . .
O4B O3A C8A C8B -24(5) . . . .
O3B O3A C8A O4B -159(2) . . . .
C8B O3A C8A O4B 24(5) . . . .
C8B O3A C8A O3B -177(6) . . . .
O4B O3A C8A O3B 159(2) . . . .
O3B O3A C8A C1 91(3) . . . .
C8B O3A C8A C1 -86(6) . . . .
O4B O3A C8A C1 -111(4) . . . .
O3B O3A C8A O4A -145(3) . . . .
C8B O3A C8A O4A 38(4) . . . .
O4B O3A C8A O4A 14.0(19) . . . .
O4A O4B C8A C8B -95(13) . . . .
O3A O4B C8A C8B 119(14) . . . .
O4A O4B C8A O3A 146(4) . . . .
C8B O4B C8A O3A -119(14) . . . .
O4A O4B C8A O3B 128(5) . . . .
C8B O4B C8A O3B -137(15) . . . .
O3A O4B C8A O3B -17(2) . . . .
O4A O4B C8A C1 -83(4) . . . .
C8B O4B C8A C1 12(12) . . . .
O3A O4B C8A C1 132(3) . . . .
C8B O4B C8A O4A 95(13) . . . .
O3A O4B C8A O4A -146(4) . . . .
O3A O3B C8A C8B -5(9) . . . .
C8B O3B C8A O3A 5(9) . . . .
O3A O3B C8A O4B 28(3) . . . .
C8B O3B C8A O4B 33(8) . . . .
O3A O3B C8A C1 -117(4) . . . .
C8B O3B C8A C1 -112(11) . . . .
O3A O3B C8A O4A 58(4) . . . .
C8B O3B C8A O4A 63(8) . . . .
C6 C1 C8A C8B -154(6) . . . .
C2 C1 C8A C8B 35(7) . . . .
C6 C1 C8A O3A -53(3) . . . .
C2 C1 C8A O3A 136(3) . . . .
C8B C1 C8A O3A 101(8) . . . .
C6 C1 C8A O4B -159.2(18) . . . .
C2 C1 C8A O4B 29(3) . . . .
C8B C1 C8A O4B -6(6) . . . .
C6 C1 C8A O3B -6(3) . . . .
C2 C1 C8A O3B -178(2) . . . .
C8B C1 C8A O3B 147(9) . . . .
C6 C1 C8A O4A 177.3(15) . . . .
C2 C1 C8A O4A 6(3) . . . .
C8B C1 C8A O4A -29(6) . . . .
O4B O4A C8A C8B 49(6) . . . .
O4B O4A C8A O3A -38(5) . . . .
C8B O4A C8A O3A -87(8) . . . .
C8B O4A C8A O4B -49(6) . . . .
O4B O4A C8A O3B -73(6) . . . .
C8B O4A C8A O3B -122(9) . . . .
O4B O4A C8A C1 102(4) . . . .
C8B O4A C8A C1 53(5) . . . .
O3A C8A C8B O4B 65(14) . . . .
O3B C8A C8B O4B 68(19) . . . .
C1 C8A C8B O4B -168(12) . . . .
O4A C8A C8B O4B -42(8) . . . .
O4B C8A C8B O3A -65(14) . . . .
O3B C8A C8B O3A 3(6) . . . .
C1 C8A C8B O3A 127(3) . . . .
O4A C8A C8B O3A -107(7) . . . .
O3A C8A C8B O4A 107(7) . . . .
O4B C8A C8B O4A 42(8) . . . .
O3B C8A C8B O4A 110(12) . . . .
C1 C8A C8B O4A -126(5) . . . .
O3A C8A C8B C1 -127(3) . . . .
O4B C8A C8B C1 168(12) . . . .
O3B C8A C8B C1 -124(8) . . . .
O4A C8A C8B C1 126(5) . . . .
O3A C8A C8B O3B -3(6) . . . .
O4B C8A C8B O3B -68(19) . . . .
C1 C8A C8B O3B 124(8) . . . .
O4A C8A C8B O3B -110(12) . . . .
O4A O4B C8B C8A 92(11) . . . .
O3A O4B C8B C8A -45(10) . . . .
O4A O4B C8B O3A 138(3) . . . .
C8A O4B C8B O3A 45(10) . . . .
C8A O4B C8B O4A -92(11) . . . .
O3A O4B C8B O4A -138(3) . . . .
O4A O4B C8B C1 -69(11) . . . .
C8A O4B C8B C1 -161(20) . . . .
O3A O4B C8B C1 154(11) . . . .
O4A O4B C8B O3B 119(4) . . . .
C8A O4B C8B O3B 27(9) . . . .
O3A O4B C8B O3B -18.1(19) . . . .
O3B O3A C8B C8A -3(6) . . . .
O4B O3A C8B C8A 139(10) . . . .
O3B O3A C8B O4B -143(5) . . . .
C8A O3A C8B O4B -139(10) . . . .
O3B O3A C8B O4A -117(5) . . . .
C8A O3A C8B O4A -114(9) . . . .
O4B O3A C8B O4A 25(3) . . . .
O3B O3A C8B C1 56(4) . . . .
C8A O3A C8B C1 59(4) . . . .
O4B O3A C8B C1 -162(8) . . . .
C8A O3A C8B O3B 3(6) . . . .
O4B O3A C8B O3B 143(5) . . . .
O4B O4A C8B C8A -117(6) . . . .
C8A O4A C8B O4B 117(6) . . . .
O4B O4A C8B O3A -53(4) . . . .
C8A O4A C8B O3A 63(4) . . . .
O4B O4A C8B C1 134(8) . . . .
C8A O4A C8B C1 -109(9) . . . .
O4B O4A C8B O3B -85(5) . . . .
C8A O4A C8B O3B 32(4) . . . .
C6 C1 C8B C8A 32(8) . . . .
C2 C1 C8B C8A -151(6) . . . .
C6 C1 C8B O4B -161(7) . . . .
C2 C1 C8B O4B 16(9) . . . .
C8A C1 C8B O4B 167(15) . . . .
C6 C1 C8B O3A -9(5) . . . .
C2 C1 C8B O3A 168(3) . . . .
C8A C1 C8B O3A -41(4) . . . .
C6 C1 C8B O4A 164(3) . . . .
C2 C1 C8B O4A -19(5) . . . .
C8A C1 C8B O4A 132(10) . . . .
C6 C1 C8B O3B 12(3) . . . .
C2 C1 C8B O3B -171.3(14) . . . .
C8A C1 C8B O3B -20(5) . . . .
O3A O3B C8B C8A 174(11) . . . .
O3A O3B C8B O4B 45(6) . . . .
C8A O3B C8B O4B -129(15) . . . .
C8A O3B C8B O3A -174(11) . . . .
O3A O3B C8B O4A 83(4) . . . .
C8A O3B C8B O4A -91(13) . . . .
O3A O3B C8B C1 -130(4) . . . .
C8A O3B C8B C1 56(8) . . . .
C13 N2 C9 C10 3(3) . . . .
N2 C9 C10 C11 -2(3) . . . .
C9 C10 C11 C12 0(3) . . . .
C9 C10 C11 C14B 160.7(18) . . . .
C9 C10 C11 C14A -157(2) . . . 3
C10 C11 C12 C13 1(3) . . . .
C14B C11 C12 C13 -157.5(15) . . . .
C14A C11 C12 C13 155.4(18) 3 . . .
C9 N2 C13 C12 -1(3) . . . .
C11 C12 C13 N2 0(3) . . . .
C19 N1 C15 C16 -3(3) . . . .
N1 C15 C16 C17 0(3) . . . .
C15 C16 C17 C18 2(3) . . . .
C15 C16 C17 C20 -174.3(18) . . . .
C16 C17 C18 C19 -2(3) . . . .
C20 C17 C18 C19 174.4(17) . . . .
C15 N1 C19 C18 3(3) . . . .
C17 C18 C19 N1 0(3) . . . .
C18 C17 C20 C20 138.7(15) . . . 4_558
C16 C17 C20 C20 -45(2) . . . 4_558
C14A C14A C14B C14B -156(19) 3 . . 3
C11 C14A C14B C14B 57(3) 3 . . 3
C14B C14A C14B C14A 156(19) 3 . . 3
C11 C14A C14B C14A -147(18) 3 . . 3
C14A C14A C14B C11 -44(16) 3 . . .
C14B C14A C14B C11 112(4) 3 . . .
C11 C14A C14B C11 169(2) 3 . . .
C10 C11 C14B C14B 166.5(15) . . . 3
C12 C11 C14B C14B -34.3(19) . . . 3
C14A C11 C14B C14B 68(3) 3 . . 3
C10 C11 C14B C14A 99(3) . . . 3
C12 C11 C14B C14A -102(3) . . . 3
C10 C11 C14B C14A 115(3) . . . .
C12 C11 C14B C14A -86(3) . . . .
C14A C11 C14B C14A 16(4) 3 . . .

loop_
_platon_squeeze_void_nr
_platon_squeeze_void_average_x
_platon_squeeze_void_average_y
_platon_squeeze_void_average_z
_platon_squeeze_void_volume
_platon_squeeze_void_count_electrons
_platon_squeeze_void_content
1 0.000 0.250 -0.024 304 19 ' '
2 0.500 0.250 0.002 304 19 ' '
3 0.000 0.750 0.005 304 19 ' '
4 0.500 0.750 -0.025 304 19 ' '
